data_4076141
loop_
_publ_author_name
'Poverenov, Elena'
'Leitus, Gregory'
'Shimon, Linda J. W.'
'Milstein, David'

_publ_section_title
;
 C-Metalated Diazoalkane Complexes of Platinum Based on PCP- and PCN-Type
 Ligands
;
_journal_issue 24
_journal_name_full Organometallics
_journal_page_first 5937
_journal_paper_doi 10.1021/om050637x
_journal_volume 24
_journal_year 2005
_chemical_formula_sum 'C20 H35 Cl P2 Pt'
_chemical_formula_weight 567.96
_chemical_name_systematic
; 
 ? 
;
_space_group_IT_number 2
_symmetry_cell_setting triclinic
_symmetry_space_group_name_Hall '-P 1'
_symmetry_space_group_name_H-M 'P -1'
_atom_sites_solution_hydrogens geom
_atom_sites_solution_primary direct
_atom_sites_solution_secondary difmap
_audit_creation_method SHELXL-97
_cell_angle_alpha 78.16(3)
_cell_angle_beta 82.35(3)
_cell_angle_gamma 89.33(3)
_cell_formula_units_Z 4
_cell_length_a 11.148(2)
_cell_length_b 13.935(3)
_cell_length_c 14.683(3)
_cell_measurement_reflns_used 34785
_cell_measurement_temperature 120(2)
_cell_measurement_theta_max 27.48
_cell_measurement_theta_min 0.41
_cell_volume 2212.3(8)
_computing_structure_refinement 'SHELXL-97 (Sheldrick, 1997)'
_computing_structure_solution 'SHELXS-97 (Sheldrick, 1990)'
_diffrn_ambient_temperature 120(2)
_diffrn_measured_fraction_theta_full 0.907
_diffrn_measured_fraction_theta_max 0.907
_diffrn_measurement_device_type 'Nonius KappaCCD'
_diffrn_radiation_monochromator graphite
_diffrn_radiation_source 'fine-focus sealed tube'
_diffrn_radiation_type MoK\a
_diffrn_radiation_wavelength 0.71073
_diffrn_reflns_av_R_equivalents 0.0000
_diffrn_reflns_av_sigmaI/netI 0.0294
_diffrn_reflns_limit_h_max 13
_diffrn_reflns_limit_h_min -12
_diffrn_reflns_limit_k_max 16
_diffrn_reflns_limit_k_min -15
_diffrn_reflns_limit_l_max 17
_diffrn_reflns_limit_l_min 0
_diffrn_reflns_number 6834
_diffrn_reflns_theta_full 24.71
_diffrn_reflns_theta_max 24.71
_diffrn_reflns_theta_min 10.79
_exptl_absorpt_coefficient_mu 6.608
_exptl_absorpt_correction_T_max 0.3516
_exptl_absorpt_correction_T_min 0.0581
_exptl_absorpt_correction_type emphirical
_exptl_crystal_colour colourless
_exptl_crystal_density_diffrn 1.705
_exptl_crystal_density_method 'not measured'
_exptl_crystal_description prism
_exptl_crystal_F_000 1120
_exptl_crystal_size_max 1.00
_exptl_crystal_size_mid 0.80
_exptl_crystal_size_min 0.20
_refine_diff_density_max 2.047
_refine_diff_density_min -1.416
_refine_diff_density_rms 0.172
_refine_ls_extinction_method none
_refine_ls_goodness_of_fit_ref 1.043
_refine_ls_hydrogen_treatment mixed
_refine_ls_matrix_type full
_refine_ls_number_parameters 449
_refine_ls_number_reflns 6834
_refine_ls_number_restraints 0
_refine_ls_restrained_S_all 1.043
_refine_ls_R_factor_all 0.0508
_refine_ls_R_factor_gt 0.0378
_refine_ls_shift/su_max 0.003
_refine_ls_shift/su_mean 0.000
_refine_ls_structure_factor_coef Fsqd
_refine_ls_weighting_details 'calc w=1/[\s^2^(Fo^2^)+(0.0770P)^2^+0.0000P] where P=(Fo^2^+2Fc^2^)/3'
_refine_ls_weighting_scheme calc
_refine_ls_wR_factor_gt 0.1041
_refine_ls_wR_factor_ref 0.1104
_reflns_number_gt 5333
_reflns_number_total 6834
_reflns_threshold_expression >2sigma(I)
_cod_data_source_file om050637xsi20050921_030750.cif
_cod_data_source_block m588
_cod_depositor_comments
;
The following automatic conversions were performed:

'_symmetry_cell_setting' value 'Triclinic' changed to 'triclinic'
according to /home/saulius/struct/CIF-dictionaries/cif_core.dic
dictionary named 'cif_core.dic' version 2.4.1 from 2010-06-29.

Automatic conversion script
Id: cif_fix_values 1715 2011-07-08 13:25:40Z adriana 
;
_cod_original_sg_symbol_H-M P-1
_cod_database_code 4076141

loop_
_symmetry_equiv_pos_as_xyz
'x, y, z'
'-x, -y, -z'

loop_
_atom_site_label
_atom_site_type_symbol
_atom_site_fract_x
_atom_site_fract_y
_atom_site_fract_z
_atom_site_U_iso_or_equiv
_atom_site_adp_type
_atom_site_occupancy
_atom_site_symmetry_multiplicity
_atom_site_calc_flag
_atom_site_refinement_flags
Pt1 Pt 0.243357(19) 0.952684(14) 0.220673(14) 0.01461(12) Uani 1 1 d .
Cl1 Cl 0.19841(13) 0.84157(10) 0.12100(9) 0.0174(3) Uani 1 1 d .
P1 P 0.41896(14) 0.88098(10) 0.25952(10) 0.0162(3) Uani 1 1 d .
P2 P 0.07064(14) 1.04142(10) 0.20837(10) 0.0162(3) Uani 1 1 d .
C1 C 0.2760(6) 1.0408(4) 0.3071(4) 0.0173(12) Uani 1 1 d .
C2 C 0.4515(6) 0.9329(4) 0.3588(4) 0.0196(13) Uani 1 1 d .
H2A H 0.4352 0.8831 0.4179 0.024 Uiso 1 1 calc R
H2B H 0.5378 0.9532 0.3500 0.024 Uiso 1 1 calc R
C3 C 0.3707(5) 1.0216(4) 0.3640(4) 0.0137(11) Uani 1 1 d .
C4 C 0.3855(6) 1.0794(4) 0.4293(4) 0.0200(13) Uani 1 1 d .
H4 H 0.4469 1.0642 0.4688 0.024 Uiso 1 1 calc R
C5 C 0.3105(6) 1.1595(4) 0.4368(4) 0.0187(13) Uani 1 1 d .
H5 H 0.3211 1.1992 0.4806 0.022 Uiso 1 1 calc R
C6 C 0.2211(6) 1.1799(4) 0.3798(4) 0.0223(13) Uani 1 1 d .
H6 H 0.1694 1.2336 0.3858 0.027 Uiso 1 1 calc R
C7 C 0.2039(6) 1.1251(4) 0.3141(4) 0.0176(12) Uani 1 1 d .
C8 C 0.1071(6) 1.1497(4) 0.2523(4) 0.0203(13) Uani 1 1 d .
H8A H 0.1353 1.2040 0.1990 0.024 Uiso 1 1 calc R
H8B H 0.0339 1.1714 0.2883 0.024 Uiso 1 1 calc R
C9 C 0.4167(6) 0.7464(4) 0.3014(4) 0.0214(13) Uani 1 1 d .
H9 H 0.4009 0.7159 0.2481 0.026 Uiso 1 1 calc R
C10 C 0.5366(7) 0.7075(5) 0.3318(5) 0.0298(15) Uani 1 1 d .
H10A H 0.5588 0.7415 0.3794 0.045 Uiso 1 1 calc R
H10B H 0.5997 0.7191 0.2773 0.045 Uiso 1 1 calc R
H10C H 0.5283 0.6370 0.3581 0.045 Uiso 1 1 calc R
C11 C 0.3115(7) 0.7157(5) 0.3815(5) 0.0279(15) Uani 1 1 d .
H11A H 0.3063 0.6440 0.3994 0.042 Uiso 1 1 calc R
H11B H 0.2354 0.7410 0.3602 0.042 Uiso 1 1 calc R
H11C H 0.3260 0.7426 0.4358 0.042 Uiso 1 1 calc R
C12 C 0.5526(6) 0.9069(5) 0.1713(5) 0.0234(14) Uani 1 1 d .
H12 H 0.6245 0.8790 0.2010 0.028 Uiso 1 1 calc R
C13 C 0.5401(7) 0.8571(5) 0.0886(5) 0.0334(16) Uani 1 1 d .
H13A H 0.4582 0.8667 0.0714 0.050 Uiso 1 1 calc R
H13B H 0.5549 0.7868 0.1071 0.050 Uiso 1 1 calc R
H13C H 0.5993 0.8861 0.0347 0.050 Uiso 1 1 calc R
C14 C 0.5723(8) 1.0185(5) 0.1396(6) 0.0375(18) Uani 1 1 d .
H14A H 0.6436 1.0323 0.0919 0.056 Uiso 1 1 calc R
H14B H 0.5848 1.0465 0.1936 0.056 Uiso 1 1 calc R
H14C H 0.5010 1.0478 0.1130 0.056 Uiso 1 1 calc R
C15 C 0.0140(6) 1.0869(4) 0.0952(4) 0.0240(14) Uani 1 1 d .
H15 H -0.0202 1.0293 0.0760 0.029 Uiso 1 1 calc R
C16 C 0.1173(7) 1.1300(5) 0.0189(4) 0.0329(16) Uani 1 1 d .
H16A H 0.0858 1.1505 -0.0411 0.049 Uiso 1 1 calc R
H16B H 0.1792 1.0803 0.0134 0.049 Uiso 1 1 calc R
H16C H 0.1531 1.1868 0.0357 0.049 Uiso 1 1 calc R
C17 C -0.0888(7) 1.1603(5) 0.1038(5) 0.0317(15) Uani 1 1 d .
H17A H -0.0563 1.2211 0.1153 0.048 Uiso 1 1 calc R
H17B H -0.1505 1.1320 0.1562 0.048 Uiso 1 1 calc R
H17C H -0.1252 1.1745 0.0454 0.048 Uiso 1 1 calc R
C18 C -0.0613(6) 0.9831(4) 0.2885(4) 0.0207(13) Uani 1 1 d .
H18 H -0.1243 1.0341 0.2938 0.025 Uiso 1 1 calc R
C19 C -0.1160(7) 0.9002(5) 0.2519(5) 0.0307(15) Uani 1 1 d .
H19A H -0.0510 0.8592 0.2298 0.046 Uiso 1 1 calc R
H19B H -0.1608 0.9284 0.1999 0.046 Uiso 1 1 calc R
H19C H -0.1712 0.8601 0.3026 0.046 Uiso 1 1 calc R
C20 C -0.0256(7) 0.9439(5) 0.3858(4) 0.0259(14) Uani 1 1 d .
H20A H -0.0974 0.9164 0.4290 0.039 Uiso 1 1 calc R
H20B H 0.0087 0.9974 0.4088 0.039 Uiso 1 1 calc R
H20C H 0.0347 0.8926 0.3823 0.039 Uiso 1 1 calc R
Pt2 Pt 0.74317(2) 0.448619(14) 0.224495(14) 0.01514(12) Uani 1 1 d .
Cl2 Cl 0.69333(12) 0.60300(9) 0.12348(9) 0.0155(3) Uani 1 1 d .
P3 P 0.91629(15) 0.50362(10) 0.26377(10) 0.0178(3) Uani 1 1 d .
P4 P 0.57153(14) 0.36728(10) 0.21350(10) 0.0162(3) Uani 1 1 d .
C21 C 0.7784(6) 0.3223(4) 0.3105(4) 0.0201(13) Uani 1 1 d .
C22 C 0.9596(6) 0.4026(4) 0.3553(4) 0.0209(13) Uani 1 1 d .
H22A H 1.0439 0.3833 0.3376 0.025 Uiso 1 1 calc R
H22B H 0.9553 0.4244 0.4157 0.025 Uiso 1 1 calc R
C23 C 0.8748(6) 0.3156(4) 0.3662(4) 0.0181(12) Uani 1 1 d .
C24 C 0.8904(6) 0.2318(4) 0.4321(4) 0.0189(12) Uani 1 1 d .
H24 H 0.9529 0.2301 0.4704 0.023 Uiso 1 1 calc R
C25 C 0.8146(6) 0.1485(4) 0.4432(4) 0.0225(14) Uani 1 1 d .
H25 H 0.8257 0.0907 0.4883 0.027 Uiso 1 1 calc R
C26 C 0.7240(6) 0.1532(4) 0.3870(4) 0.0218(14) Uani 1 1 d .
H26 H 0.6728 0.0975 0.3935 0.026 Uiso 1 1 calc R
C27 C 0.7054(6) 0.2380(4) 0.3206(4) 0.0183(12) Uani 1 1 d .
C28 C 0.6081(6) 0.2391(4) 0.2587(4) 0.0209(13) Uani 1 1 d .
H28A H 0.5352 0.2032 0.2950 0.025 Uiso 1 1 calc R
H28B H 0.6368 0.2067 0.2059 0.025 Uiso 1 1 calc R
C29 C 0.9043(7) 0.6120(4) 0.3181(5) 0.0281(15) Uani 1 1 d .
H29 H 0.8762 0.6671 0.2709 0.034 Uiso 1 1 calc R
C30 C 1.0205(7) 0.6457(5) 0.3429(5) 0.0299(15) Uani 1 1 d .
H30A H 1.0058 0.7036 0.3707 0.045 Uiso 1 1 calc R
H30B H 1.0794 0.6623 0.2860 0.045 Uiso 1 1 calc R
H30C H 1.0523 0.5931 0.3881 0.045 Uiso 1 1 calc R
C31 C 0.8024(7) 0.5918(6) 0.4034(5) 0.0349(17) Uani 1 1 d .
H31A H 0.8322 0.5473 0.4561 0.052 Uiso 1 1 calc R
H31B H 0.7322 0.5616 0.3859 0.052 Uiso 1 1 calc R
H31C H 0.7787 0.6537 0.4219 0.052 Uiso 1 1 calc R
C32 C 1.0484(6) 0.5268(5) 0.1730(5) 0.0227(14) Uani 1 1 d .
H32 H 1.1206 0.5376 0.2036 0.027 Uiso 1 1 calc R
C33 C 1.0315(7) 0.6183(5) 0.0994(5) 0.0333(16) Uani 1 1 d .
H33A H 1.0982 0.6247 0.0478 0.050 Uiso 1 1 calc R
H33B H 1.0308 0.6761 0.1279 0.050 Uiso 1 1 calc R
H33C H 0.9545 0.6132 0.0752 0.050 Uiso 1 1 calc R
C34 C 1.0712(8) 0.4364(6) 0.1278(6) 0.042(2) Uani 1 1 d .
H34A H 1.0011 0.4246 0.0975 0.063 Uiso 1 1 calc R
H34B H 1.0837 0.3789 0.1764 0.063 Uiso 1 1 calc R
H34C H 1.1434 0.4483 0.0808 0.063 Uiso 1 1 calc R
C35 C 0.4391(7) 0.3944(5) 0.2922(5) 0.0246(14) Uani 1 1 d .
H35 H 0.3774 0.3411 0.2982 0.029 Uiso 1 1 calc R
C36 C 0.4742(7) 0.3921(5) 0.3914(4) 0.0284(15) Uani 1 1 d .
H36A H 0.5361 0.4426 0.3875 0.043 Uiso 1 1 calc R
H36B H 0.5060 0.3275 0.4161 0.043 Uiso 1 1 calc R
H36C H 0.4024 0.4047 0.4334 0.043 Uiso 1 1 calc R
C37 C 0.3823(7) 0.4906(5) 0.2531(6) 0.0327(16) Uani 1 1 d .
H37A H 0.3200 0.5072 0.3009 0.049 Uiso 1 1 calc R
H37B H 0.3455 0.4846 0.1976 0.049 Uiso 1 1 calc R
H37C H 0.4448 0.5425 0.2357 0.049 Uiso 1 1 calc R
C38 C 0.5157(6) 0.3718(4) 0.1000(4) 0.0237(14) Uani 1 1 d .
H38 H 0.4847 0.4392 0.0788 0.028 Uiso 1 1 calc R
C39 C 0.4101(7) 0.2983(5) 0.1090(5) 0.0316(15) Uani 1 1 d .
H39A H 0.3815 0.3039 0.0479 0.047 Uiso 1 1 calc R
H39B H 0.3437 0.3129 0.1548 0.047 Uiso 1 1 calc R
H39C H 0.4379 0.2315 0.1302 0.047 Uiso 1 1 calc R
C40 C 0.6197(7) 0.3546(5) 0.0262(5) 0.0346(17) Uani 1 1 d .
H40A H 0.6544 0.2901 0.0467 0.052 Uiso 1 1 calc R
H40B H 0.6822 0.4056 0.0184 0.052 Uiso 1 1 calc R
H40C H 0.5890 0.3572 -0.0338 0.052 Uiso 1 1 calc R

loop_
_atom_site_aniso_label
_atom_site_aniso_U_11
_atom_site_aniso_U_22
_atom_site_aniso_U_33
_atom_site_aniso_U_23
_atom_site_aniso_U_13
_atom_site_aniso_U_12
Pt1 0.00989(17) 0.01725(16) 0.01937(16) -0.00695(10) -0.00675(10) 0.00176(10)
Cl1 0.0093(7) 0.0242(7) 0.0261(7) -0.0174(5) -0.0106(6) 0.0013(5)
P1 0.0115(8) 0.0195(7) 0.0204(7) -0.0073(6) -0.0070(6) 0.0033(6)
P2 0.0111(8) 0.0191(7) 0.0194(7) -0.0039(5) -0.0052(6) 0.0020(6)
C1 0.010(3) 0.018(3) 0.023(3) -0.002(2) -0.002(2) -0.001(2)
C2 0.014(3) 0.025(3) 0.022(3) -0.005(2) -0.011(2) 0.001(2)
C3 0.009(3) 0.015(3) 0.016(3) 0.001(2) 0.002(2) 0.000(2)
C4 0.014(3) 0.027(3) 0.019(3) -0.003(2) -0.008(2) -0.003(2)
C5 0.020(4) 0.015(3) 0.023(3) -0.008(2) 0.000(3) -0.003(2)
C6 0.015(4) 0.020(3) 0.030(3) 0.000(2) -0.002(3) -0.003(2)
C7 0.018(3) 0.018(3) 0.018(3) -0.004(2) -0.004(2) 0.001(2)
C8 0.015(3) 0.022(3) 0.026(3) -0.002(2) -0.013(3) 0.010(2)
C9 0.020(4) 0.023(3) 0.024(3) -0.009(2) -0.010(3) 0.003(2)
C10 0.024(4) 0.026(3) 0.040(4) -0.005(3) -0.010(3) 0.007(3)
C11 0.024(4) 0.023(3) 0.036(4) -0.001(3) -0.009(3) -0.003(3)
C12 0.017(4) 0.025(3) 0.029(3) -0.008(3) -0.004(3) 0.001(3)
C13 0.030(4) 0.040(4) 0.032(3) -0.013(3) -0.002(3) 0.003(3)
C14 0.031(5) 0.031(4) 0.044(4) -0.002(3) 0.007(3) -0.004(3)
C15 0.023(4) 0.028(3) 0.021(3) -0.004(2) -0.006(3) 0.000(3)
C16 0.036(5) 0.041(4) 0.018(3) -0.004(3) 0.007(3) -0.004(3)
C17 0.025(4) 0.043(4) 0.029(3) -0.006(3) -0.011(3) 0.011(3)
C18 0.013(3) 0.025(3) 0.025(3) -0.004(2) -0.006(3) 0.003(3)
C19 0.026(4) 0.031(3) 0.034(4) -0.001(3) -0.008(3) -0.009(3)
C20 0.021(4) 0.030(3) 0.025(3) 0.000(3) -0.005(3) -0.001(3)
Pt2 0.01017(17) 0.01500(16) 0.02037(16) -0.00127(10) -0.00609(10) -0.00066(10)
Cl2 0.0074(7) 0.0160(6) 0.0213(7) 0.0051(5) -0.0089(5) -0.0010(5)
P3 0.0133(9) 0.0177(7) 0.0221(7) -0.0010(5) -0.0067(6) -0.0020(6)
P4 0.0115(8) 0.0167(7) 0.0204(7) -0.0019(5) -0.0050(6) -0.0008(6)
C21 0.019(4) 0.018(3) 0.021(3) -0.002(2) 0.001(3) 0.003(2)
C22 0.013(3) 0.019(3) 0.030(3) 0.000(2) -0.008(3) 0.004(2)
C23 0.016(3) 0.020(3) 0.020(3) -0.003(2) -0.009(2) 0.006(2)
C24 0.014(3) 0.024(3) 0.021(3) -0.007(2) -0.005(2) 0.004(2)
C25 0.021(4) 0.022(3) 0.020(3) 0.003(2) 0.001(3) 0.005(3)
C26 0.023(4) 0.015(3) 0.025(3) -0.003(2) 0.002(3) -0.001(2)
C27 0.009(3) 0.020(3) 0.024(3) -0.006(2) 0.003(2) 0.003(2)
C28 0.022(4) 0.010(3) 0.032(3) -0.006(2) -0.003(3) -0.001(2)
C29 0.036(4) 0.019(3) 0.032(3) -0.007(2) -0.011(3) 0.006(3)
C30 0.035(4) 0.026(3) 0.035(3) -0.014(3) -0.015(3) -0.003(3)
C31 0.024(4) 0.050(4) 0.038(4) -0.025(3) -0.006(3) 0.006(3)
C32 0.011(3) 0.028(3) 0.031(3) -0.007(3) -0.005(3) -0.002(3)
C33 0.030(4) 0.033(3) 0.033(4) 0.004(3) -0.005(3) -0.013(3)
C34 0.040(5) 0.039(4) 0.053(5) -0.027(4) 0.004(4) 0.001(3)
C35 0.019(4) 0.022(3) 0.036(4) -0.012(3) -0.002(3) 0.002(3)
C36 0.024(4) 0.041(4) 0.022(3) -0.013(3) 0.000(3) 0.003(3)
C37 0.024(4) 0.026(3) 0.050(4) -0.013(3) -0.006(3) 0.008(3)
C38 0.020(4) 0.025(3) 0.028(3) -0.001(2) -0.016(3) 0.002(3)
C39 0.029(4) 0.037(4) 0.033(4) -0.014(3) -0.011(3) 0.000(3)
C40 0.033(5) 0.040(4) 0.031(4) -0.017(3) 0.008(3) -0.001(3)

loop_
_atom_type_symbol
_atom_type_description
_atom_type_scat_dispersion_real
_atom_type_scat_dispersion_imag
_atom_type_scat_source
C C 0.0033 0.0016 'International Tables Vol C Tables 4.2.6.8 and 6.1.1.4'
H H 0.0000 0.0000 'International Tables Vol C Tables 4.2.6.8 and 6.1.1.4'
P P 0.1023 0.0942 'International Tables Vol C Tables 4.2.6.8 and 6.1.1.4'
Cl Cl 0.1484 0.1585 'International Tables Vol C Tables 4.2.6.8 and 6.1.1.4'
Pt Pt -1.7033 8.3905 'International Tables Vol C Tables 4.2.6.8 and 6.1.1.4'

loop_
_geom_angle_atom_site_label_1
_geom_angle_atom_site_label_2
_geom_angle_atom_site_label_3
_geom_angle
C1 Pt1 P1 84.03(18)
C1 Pt1 P2 83.62(18)
P1 Pt1 P2 167.39(5)
C1 Pt1 Cl1 177.68(16)
P1 Pt1 Cl1 96.20(5)
P2 Pt1 Cl1 96.04(6)
C12 P1 C2 106.1(3)
C12 P1 C9 105.0(3)
C2 P1 C9 105.8(3)
C12 P1 Pt1 117.1(2)
C2 P1 Pt1 104.2(2)
C9 P1 Pt1 117.5(2)
C8 P2 C18 105.5(3)
C8 P2 C15 106.5(3)
C18 P2 C15 105.2(3)
C8 P2 Pt1 102.0(2)
C18 P2 Pt1 113.5(2)
C15 P2 Pt1 122.7(2)
C3 C1 C7 117.6(5)
C3 C1 Pt1 121.5(4)
C7 C1 Pt1 121.0(5)
C3 C2 P1 108.4(4)
C3 C2 H2A 110.0
P1 C2 H2A 110.0
C3 C2 H2B 110.0
P1 C2 H2B 110.0
H2A C2 H2B 108.4
C4 C3 C1 120.4(5)
C4 C3 C2 119.6(5)
C1 C3 C2 119.9(5)
C3 C4 C5 120.5(6)
C3 C4 H4 119.8
C5 C4 H4 119.8
C6 C5 C4 119.1(5)
C6 C5 H5 120.4
C4 C5 H5 120.4
C5 C6 C7 122.2(6)
C5 C6 H6 118.9
C7 C6 H6 118.9
C6 C7 C1 120.0(6)
C6 C7 C8 121.1(5)
C1 C7 C8 118.9(5)
C7 C8 P2 109.2(4)
C7 C8 H8A 109.8
P2 C8 H8A 109.8
C7 C8 H8B 109.8
P2 C8 H8B 109.8
H8A C8 H8B 108.3
C10 C9 C11 111.0(5)
C10 C9 P1 112.9(4)
C11 C9 P1 110.0(4)
C10 C9 H9 107.6
C11 C9 H9 107.6
P1 C9 H9 107.6
C9 C10 H10A 109.5
C9 C10 H10B 109.5
H10A C10 H10B 109.5
C9 C10 H10C 109.5
H10A C10 H10C 109.5
H10B C10 H10C 109.5
C9 C11 H11A 109.5
C9 C11 H11B 109.5
H11A C11 H11B 109.5
C9 C11 H11C 109.5
H11A C11 H11C 109.5
H11B C11 H11C 109.5
C13 C12 C14 112.3(6)
C13 C12 P1 110.4(5)
C14 C12 P1 109.6(5)
C13 C12 H12 108.2
C14 C12 H12 108.2
P1 C12 H12 108.2
C12 C13 H13A 109.5
C12 C13 H13B 109.5
H13A C13 H13B 109.5
C12 C13 H13C 109.5
H13A C13 H13C 109.5
H13B C13 H13C 109.5
C12 C14 H14A 109.5
C12 C14 H14B 109.5
H14A C14 H14B 109.5
C12 C14 H14C 109.5
H14A C14 H14C 109.5
H14B C14 H14C 109.5
C16 C15 C17 111.7(5)
C16 C15 P2 111.0(5)
C17 C15 P2 111.9(4)
C16 C15 H15 107.3
C17 C15 H15 107.3
P2 C15 H15 107.3
C15 C16 H16A 109.5
C15 C16 H16B 109.5
H16A C16 H16B 109.5
C15 C16 H16C 109.5
H16A C16 H16C 109.5
H16B C16 H16C 109.5
C15 C17 H17A 109.5
C15 C17 H17B 109.5
H17A C17 H17B 109.5
C15 C17 H17C 109.5
H17A C17 H17C 109.5
H17B C17 H17C 109.5
C20 C18 C19 110.1(5)
C20 C18 P2 110.0(5)
C19 C18 P2 111.8(4)
C20 C18 H18 108.3
C19 C18 H18 108.3
P2 C18 H18 108.3
C18 C19 H19A 109.5
C18 C19 H19B 109.5
H19A C19 H19B 109.5
C18 C19 H19C 109.5
H19A C19 H19C 109.5
H19B C19 H19C 109.5
C18 C20 H20A 109.5
C18 C20 H20B 109.5
H20A C20 H20B 109.5
C18 C20 H20C 109.5
H20A C20 H20C 109.5
H20B C20 H20C 109.5
C21 Pt2 P3 84.41(19)
C21 Pt2 P4 83.63(19)
P3 Pt2 P4 167.46(5)
C21 Pt2 Cl2 177.91(17)
P3 Pt2 Cl2 96.57(6)
P4 Pt2 Cl2 95.27(6)
C32 P3 C29 105.9(3)
C32 P3 C22 105.5(3)
C29 P3 C22 105.3(3)
C32 P3 Pt2 117.8(2)
C29 P3 Pt2 116.9(3)
C22 P3 Pt2 104.2(2)
C28 P4 C35 105.8(3)
C28 P4 C38 106.9(3)
C35 P4 C38 104.9(3)
C28 P4 Pt2 102.4(2)
C35 P4 Pt2 113.7(2)
C38 P4 Pt2 121.9(2)
C27 C21 C23 117.4(5)
C27 C21 Pt2 121.0(5)
C23 C21 Pt2 121.5(4)
C23 C22 P3 109.5(4)
C23 C22 H22A 109.8
P3 C22 H22A 109.8
C23 C22 H22B 109.8
P3 C22 H22B 109.8
H22A C22 H22B 108.2
C24 C23 C21 121.0(5)
C24 C23 C22 119.2(5)
C21 C23 C22 119.8(5)
C23 C24 C25 120.9(6)
C23 C24 H24 119.5
C25 C24 H24 119.5
C26 C25 C24 118.3(5)
C26 C25 H25 120.8
C24 C25 H25 120.8
C25 C26 C27 121.8(6)
C25 C26 H26 119.1
C27 C26 H26 119.1
C26 C27 C21 120.5(6)
C26 C27 C28 120.1(5)
C21 C27 C28 119.4(5)
C27 C28 P4 108.2(4)
C27 C28 H28A 110.1
P4 C28 H28A 110.1
C27 C28 H28B 110.1
P4 C28 H28B 110.1
H28A C28 H28B 108.4
C30 C29 C31 112.7(6)
C30 C29 P3 115.0(5)
C31 C29 P3 108.4(5)
C30 C29 H29 106.7
C31 C29 H29 106.7
P3 C29 H29 106.7
C29 C30 H30A 109.5
C29 C30 H30B 109.5
H30A C30 H30B 109.5
C29 C30 H30C 109.5
H30A C30 H30C 109.5
H30B C30 H30C 109.5
C29 C31 H31A 109.5
C29 C31 H31B 109.5
H31A C31 H31B 109.5
C29 C31 H31C 109.5
H31A C31 H31C 109.5
H31B C31 H31C 109.5
C33 C32 C34 111.1(6)
C33 C32 P3 111.0(5)
C34 C32 P3 109.8(5)
C33 C32 H32 108.3
C34 C32 H32 108.3
P3 C32 H32 108.3
C32 C33 H33A 109.5
C32 C33 H33B 109.5
H33A C33 H33B 109.5
C32 C33 H33C 109.5
H33A C33 H33C 109.5
H33B C33 H33C 109.5
C32 C34 H34A 109.5
C32 C34 H34B 109.5
H34A C34 H34B 109.5
C32 C34 H34C 109.5
H34A C34 H34C 109.5
H34B C34 H34C 109.5
C37 C35 C36 111.7(5)
C37 C35 P4 112.0(5)
C36 C35 P4 110.0(5)
C37 C35 H35 107.6
C36 C35 H35 107.6
P4 C35 H35 107.6
C35 C36 H36A 109.5
C35 C36 H36B 109.5
H36A C36 H36B 109.5
C35 C36 H36C 109.5
H36A C36 H36C 109.5
H36B C36 H36C 109.5
C35 C37 H37A 109.5
C35 C37 H37B 109.5
H37A C37 H37B 109.5
C35 C37 H37C 109.5
H37A C37 H37C 109.5
H37B C37 H37C 109.5
C40 C38 C39 111.4(5)
C40 C38 P4 110.2(5)
C39 C38 P4 111.8(4)
C40 C38 H38 107.8
C39 C38 H38 107.8
P4 C38 H38 107.8
C38 C39 H39A 109.5
C38 C39 H39B 109.5
H39A C39 H39B 109.5
C38 C39 H39C 109.5
H39A C39 H39C 109.5
H39B C39 H39C 109.5
C38 C40 H40A 109.5
C38 C40 H40B 109.5
H40A C40 H40B 109.5
C38 C40 H40C 109.5
H40A C40 H40C 109.5
H40B C40 H40C 109.5

loop_
_geom_bond_atom_site_label_1
_geom_bond_atom_site_label_2
_geom_bond_distance
Pt1 C1 2.006(6)
Pt1 P1 2.2746(17)
Pt1 P2 2.2835(17)
Pt1 Cl1 2.4358(14)
P1 C12 1.827(7)
P1 C2 1.833(6)
P1 C9 1.849(6)
P2 C8 1.829(6)
P2 C18 1.839(7)
P2 C15 1.843(6)
C1 C3 1.422(9)
C1 C7 1.428(8)
C2 C3 1.530(8)
C2 H2A 0.9900
C2 H2B 0.9900
C3 C4 1.399(8)
C4 C5 1.401(9)
C4 H4 0.9500
C5 C6 1.375(10)
C5 H5 0.9500
C6 C7 1.381(9)
C6 H6 0.9500
C7 C8 1.493(9)
C8 H8A 0.9900
C8 H8B 0.9900
C9 C10 1.523(10)
C9 C11 1.543(10)
C9 H9 1.0000
C10 H10A 0.9800
C10 H10B 0.9800
C10 H10C 0.9800
C11 H11A 0.9800
C11 H11B 0.9800
C11 H11C 0.9800
C12 C13 1.538(10)
C12 C14 1.538(10)
C12 H12 1.0000
C13 H13A 0.9800
C13 H13B 0.9800
C13 H13C 0.9800
C14 H14A 0.9800
C14 H14B 0.9800
C14 H14C 0.9800
C15 C16 1.529(9)
C15 C17 1.537(10)
C15 H15 1.0000
C16 H16A 0.9800
C16 H16B 0.9800
C16 H16C 0.9800
C17 H17A 0.9800
C17 H17B 0.9800
C17 H17C 0.9800
C18 C20 1.525(9)
C18 C19 1.535(10)
C18 H18 1.0000
C19 H19A 0.9800
C19 H19B 0.9800
C19 H19C 0.9800
C20 H20A 0.9800
C20 H20B 0.9800
C20 H20C 0.9800
Pt2 C21 2.012(6)
Pt2 P3 2.2709(17)
Pt2 P4 2.2759(17)
Pt2 Cl2 2.4533(15)
P3 C32 1.833(7)
P3 C29 1.843(6)
P3 C22 1.845(6)
P4 C28 1.835(6)
P4 C35 1.835(7)
P4 C38 1.844(6)
C21 C27 1.409(8)
C21 C23 1.426(9)
C22 C23 1.514(9)
C22 H22A 0.9900
C22 H22B 0.9900
C23 C24 1.381(8)
C24 C25 1.413(9)
C24 H24 0.9500
C25 C26 1.380(10)
C25 H25 0.9500
C26 C27 1.401(9)
C26 H26 0.9500
C27 C28 1.503(9)
C28 H28A 0.9900
C28 H28B 0.9900
C29 C30 1.497(11)
C29 C31 1.556(10)
C29 H29 1.0000
C30 H30A 0.9800
C30 H30B 0.9800
C30 H30C 0.9800
C31 H31A 0.9800
C31 H31B 0.9800
C31 H31C 0.9800
C32 C33 1.520(10)
C32 C34 1.544(10)
C32 H32 1.0000
C33 H33A 0.9800
C33 H33B 0.9800
C33 H33C 0.9800
C34 H34A 0.9800
C34 H34B 0.9800
C34 H34C 0.9800
C35 C37 1.513(10)
C35 C36 1.552(10)
C35 H35 1.0000
C36 H36A 0.9800
C36 H36B 0.9800
C36 H36C 0.9800
C37 H37A 0.9800
C37 H37B 0.9800
C37 H37C 0.9800
C38 C40 1.529(10)
C38 C39 1.544(10)
C38 H38 1.0000
C39 H39A 0.9800
C39 H39B 0.9800
C39 H39C 0.9800
C40 H40A 0.9800
C40 H40B 0.9800
C40 H40C 0.9800

loop_
_geom_torsion_atom_site_label_1
_geom_torsion_atom_site_label_2
_geom_torsion_atom_site_label_3
_geom_torsion_atom_site_label_4
_geom_torsion
C1 Pt1 P1 C12 -105.2(3)
P2 Pt1 P1 C12 -117.0(3)
Cl1 Pt1 P1 C12 77.1(2)
C1 Pt1 P1 C2 11.6(3)
P2 Pt1 P1 C2 -0.1(3)
Cl1 Pt1 P1 C2 -166.1(2)
C1 Pt1 P1 C9 128.3(3)
P2 Pt1 P1 C9 116.5(3)
Cl1 Pt1 P1 C9 -49.4(2)
C1 Pt1 P2 C8 17.3(3)
P1 Pt1 P2 C8 29.1(3)
Cl1 Pt1 P2 C8 -165.0(2)
C1 Pt1 P2 C18 -95.7(3)
P1 Pt1 P2 C18 -83.9(3)
Cl1 Pt1 P2 C18 82.0(2)
C1 Pt1 P2 C15 136.1(3)
P1 Pt1 P2 C15 147.8(3)
Cl1 Pt1 P2 C15 -46.3(3)
P1 Pt1 C1 C3 -8.6(4)
P2 Pt1 C1 C3 168.8(4)
Cl1 Pt1 C1 C3 87(4)
P1 Pt1 C1 C7 171.9(4)
P2 Pt1 C1 C7 -10.6(4)
Cl1 Pt1 C1 C7 -92(4)
C12 P1 C2 C3 110.3(4)
C9 P1 C2 C3 -138.5(4)
Pt1 P1 C2 C3 -13.9(4)
C7 C1 C3 C4 4.7(8)
Pt1 C1 C3 C4 -174.7(4)
C7 C1 C3 C2 -179.5(5)
Pt1 C1 C3 C2 1.0(7)
P1 C2 C3 C4 -174.6(4)
P1 C2 C3 C1 9.6(6)
C1 C3 C4 C5 -2.6(8)
C2 C3 C4 C5 -178.4(5)
C3 C4 C5 C6 0.7(8)
C4 C5 C6 C7 -1.1(9)
C5 C6 C7 C1 3.4(9)
C5 C6 C7 C8 -179.2(5)
C3 C1 C7 C6 -5.1(8)
Pt1 C1 C7 C6 174.4(4)
C3 C1 C7 C8 177.5(5)
Pt1 C1 C7 C8 -3.1(7)
C6 C7 C8 P2 -158.5(5)
C1 C7 C8 P2 18.9(7)
C18 P2 C8 C7 95.6(5)
C15 P2 C8 C7 -152.9(4)
Pt1 P2 C8 C7 -23.2(4)
C12 P1 C9 C10 51.8(5)
C2 P1 C9 C10 -60.2(5)
Pt1 P1 C9 C10 -176.0(4)
C12 P1 C9 C11 176.4(5)
C2 P1 C9 C11 64.4(5)
Pt1 P1 C9 C11 -51.5(5)
C2 P1 C12 C13 174.2(5)
C9 P1 C12 C13 62.5(5)
Pt1 P1 C12 C13 -70.0(5)
C2 P1 C12 C14 -61.7(6)
C9 P1 C12 C14 -173.4(5)
Pt1 P1 C12 C14 54.2(6)
C8 P2 C15 C16 73.1(5)
C18 P2 C15 C16 -175.2(4)
Pt1 P2 C15 C16 -43.5(5)
C8 P2 C15 C17 -52.5(5)
C18 P2 C15 C17 59.2(5)
Pt1 P2 C15 C17 -169.1(4)
C8 P2 C18 C20 -66.7(5)
C15 P2 C18 C20 -179.0(4)
Pt1 P2 C18 C20 44.2(5)
C8 P2 C18 C19 170.7(5)
C15 P2 C18 C19 58.4(5)
Pt1 P2 C18 C19 -78.4(5)
C21 Pt2 P3 C32 110.3(3)
P4 Pt2 P3 C32 127.7(3)
Cl2 Pt2 P3 C32 -71.5(2)
C21 Pt2 P3 C29 -121.8(3)
P4 Pt2 P3 C29 -104.4(3)
Cl2 Pt2 P3 C29 56.3(2)
C21 Pt2 P3 C22 -6.2(3)
P4 Pt2 P3 C22 11.2(3)
Cl2 Pt2 P3 C22 172.0(2)
C21 Pt2 P4 C28 -16.4(3)
P3 Pt2 P4 C28 -33.8(3)
Cl2 Pt2 P4 C28 165.4(2)
C21 Pt2 P4 C35 97.3(3)
P3 Pt2 P4 C35 79.9(3)
Cl2 Pt2 P4 C35 -81.0(2)
C21 Pt2 P4 C38 -135.6(3)
P3 Pt2 P4 C38 -153.0(3)
Cl2 Pt2 P4 C38 46.2(2)
P3 Pt2 C21 C27 -175.6(4)
P4 Pt2 C21 C27 8.1(4)
Cl2 Pt2 C21 C27 66(5)
P3 Pt2 C21 C23 6.9(4)
P4 Pt2 C21 C23 -169.3(5)
Cl2 Pt2 C21 C23 -111(5)
C32 P3 C22 C23 -119.2(4)
C29 P3 C22 C23 129.0(4)
Pt2 P3 C22 C23 5.5(4)
C27 C21 C23 C24 -4.4(8)
Pt2 C21 C23 C24 173.1(4)
C27 C21 C23 C22 177.4(5)
Pt2 C21 C23 C22 -5.0(7)
P3 C22 C23 C24 -179.3(4)
P3 C22 C23 C21 -1.1(7)
C21 C23 C24 C25 3.0(8)
C22 C23 C24 C25 -178.8(5)
C23 C24 C25 C26 -0.5(8)
C24 C25 C26 C27 -0.5(8)
C25 C26 C27 C21 -1.1(8)
C25 C26 C27 C28 178.1(5)
C23 C21 C27 C26 3.5(8)
Pt2 C21 C27 C26 -174.1(4)
C23 C21 C27 C28 -175.7(5)
Pt2 C21 C27 C28 6.7(7)
C26 C27 C28 P4 159.7(4)
C21 C27 C28 P4 -21.1(6)
C35 P4 C28 C27 -96.0(5)
C38 P4 C28 C27 152.6(4)
Pt2 P4 C28 C27 23.4(4)
C32 P3 C29 C30 -46.6(6)
C22 P3 C29 C30 64.9(5)
Pt2 P3 C29 C30 180.0(4)
C32 P3 C29 C31 -173.7(5)
C22 P3 C29 C31 -62.2(5)
Pt2 P3 C29 C31 52.8(5)
C29 P3 C32 C33 -60.7(5)
C22 P3 C32 C33 -172.0(5)
Pt2 P3 C32 C33 72.3(5)
C29 P3 C32 C34 176.1(5)
C22 P3 C32 C34 64.8(6)
Pt2 P3 C32 C34 -51.0(6)
C28 P4 C35 C37 -168.4(5)
C38 P4 C35 C37 -55.6(6)
Pt2 P4 C35 C37 80.0(5)
C28 P4 C35 C36 66.8(5)
C38 P4 C35 C36 179.6(4)
Pt2 P4 C35 C36 -44.8(5)
C28 P4 C38 C40 -70.4(5)
C35 P4 C38 C40 177.6(4)
Pt2 P4 C38 C40 46.6(5)
C28 P4 C38 C39 54.1(5)
C35 P4 C38 C39 -58.0(5)
Pt2 P4 C38 C39 171.1(4)
